data_9016164
loop_
_publ_author_name
'Armstrong, J. A.'
'Friis, H.'
'Lieb, A.'
'Finch, A. A.'
'Weller, M. T.'

_publ_section_title
;
 Combined single-crystal X-ray and neutron powder diffraction structure analysis
 exemplified through full structure determinations of
 framework and layer beryllate minerals
;
_journal_name_full 'American Mineralogist'
_journal_page_first 519
_journal_page_last 526
_journal_paper_doi 10.2138/am.2010.3276
_journal_volume 95
_journal_year 2010
_chemical_compound_source 'Ilimaussaq alkaline complex, South Greenland'
_chemical_formula_sum 'Al Be3 Ca4 H3 O28 Si9'
_chemical_name_mineral Bavenite
_space_group_IT_number 63
_symmetry_space_group_name_Hall '-C 2c 2'
_symmetry_space_group_name_H-M 'C m c m'
_cell_angle_alpha 90
_cell_angle_beta 90
_cell_angle_gamma 90
_cell_length_a 23.1965
_cell_length_b 4.9741
_cell_length_c 19.4221
_cell_formula_units_Z 4
_cell_volume 2240.955
_database_code_amcsd 0005039
_exptl_crystal_density_diffrn 2.721
_cod_original_formula_sum 'Ca4 Si9 Be3 Al O28 H3'
_cod_database_code 9016164

loop_
_space_group_symop_operation_xyz
x,y,z
1/2+x,1/2+y,z
x,-y,1/2+z
1/2+x,1/2-y,1/2+z
-x,y,1/2-z
1/2-x,1/2+y,1/2-z
-x,y,z
1/2-x,1/2+y,z
x,-y,-z
1/2+x,1/2-y,-z
x,y,1/2-z
1/2+x,1/2+y,1/2-z
-x,-y,1/2+z
1/2-x,1/2-y,1/2+z
-x,-y,-z
1/2-x,1/2-y,-z

loop_
_atom_site_aniso_label
_atom_site_aniso_U_11
_atom_site_aniso_U_22
_atom_site_aniso_U_33
_atom_site_aniso_U_12
_atom_site_aniso_U_13
_atom_site_aniso_U_23
Ca1 0.01300 0.01670 0.00530 -0.00290 -0.00040 0.00070
Si1T1 0.00790 0.01230 0.00710 0.00000 0.00000 0.00000
Be1T2 0.00900 0.01700 0.00700 0.00100 0.00000 0.00000
BeT3 0.00530 0.01020 0.00230 0.00000 0.00000 0.00030
AlT3 0.00530 0.01020 0.00230 0.00000 0.00000 0.00030
SiT3 0.00530 0.01020 0.00230 0.00000 0.00000 0.00030
SiT4 0.01330 0.01370 0.00540 0.00000 0.00000 0.00000
AlT4 0.01330 0.01370 0.00540 0.00000 0.00000 0.00000
Si3T5 0.00920 0.01460 0.00450 0.00000 0.00000 -0.00140
Si4T6 0.00920 0.01230 0.00370 -0.00020 0.00030 0.00020
O1 0.00790 0.01340 0.00520 0.00000 0.00000 -0.00100
O2 0.01100 0.01390 0.00850 0.00000 0.00000 0.00150
O3 0.01200 0.01620 0.00850 0.00160 0.00300 -0.00070
O4 0.01320 0.01630 0.00700 0.00160 0.00080 -0.00340
O5 0.01230 0.01630 0.00510 0.00000 -0.00020 0.00040
O6 0.01170 0.01300 0.00790 -0.00010 0.00220 0.00100
O7 0.01240 0.01360 0.00580 0.00130 0.00260 0.00190
O8 0.00940 0.01300 0.00770 0.00000 0.00000 0.00000
O9 0.00950 0.01410 0.00410 0.00040 0.00000 0.00000

loop_
_atom_site_label
_atom_site_fract_x
_atom_site_fract_y
_atom_site_fract_z
_atom_site_occupancy
_atom_site_U_iso_or_equiv
Ca1 0.08223 0.25504 0.15368 1.00000 0.01166
Si1T1 0.00000 0.77470 0.25000 1.00000 0.00910
Be1T2 0.12430 0.82280 0.25000 1.00000 0.01079
BeT3 0.00000 0.72130 0.10447 0.50000 0.00593
AlT3 0.00000 0.72130 0.10447 0.25000 0.00593
SiT3 0.00000 0.72130 0.10447 0.25000 0.00593
SiT4 0.09395 0.50000 0.00000 0.75000 0.01079
AlT4 0.09395 0.50000 0.00000 0.25000 0.01079
Si3T5 0.17045 0.00000 0.00000 1.00000 0.00943
Si4T6 0.21395 0.86270 0.14410 1.00000 0.00840
O1 0.00000 0.57470 0.18217 1.00000 0.00885
O2 0.00000 0.03600 0.10927 1.00000 0.01115
O3 0.05783 0.59600 0.06927 1.00000 0.01223
O4 0.13132 0.23780 0.03387 1.00000 0.01215
O5 0.20858 0.87280 0.06086 1.00000 0.01121
O6 0.23302 0.56120 0.16604 1.00000 0.01084
O7 0.15420 0.94100 0.18013 1.00000 0.01063
O8 0.12101 0.49630 0.25000 1.00000 0.00990
O9 0.05790 0.95780 0.25000 1.00000 0.00924
H1 0.34130 0.93800 0.25000 1.00000 0.01900
H2 0.00000 0.09900 0.06900 0.50000 0.02800

loop_
_cod_related_entry_id
_cod_related_entry_database
_cod_related_entry_code
1 AMCSD 0005039
